data_2001178
loop_
_publ_author_name
'Ohsawa, Y.'
'Ohba, S.'

_publ_section_title
;
 Damnacanthal
;
_journal_issue 12
_journal_name_full 'Acta Crystallographica Section C'
_journal_page_first 2149
_journal_page_last 2151
_journal_paper_doi 10.1107/S0108270193005670
_journal_volume 49
_journal_year 1993
_chemical_formula_sum 'C16 H10 O5'
_chemical_formula_weight 282.25
_space_group_IT_number 14
_space_group_name_Hall '-P 2yn'
_space_group_name_H-M_alt 'P 1 21/n 1'
_symmetry_cell_setting monoclinic
_symmetry_space_group_name_Hall '-P 2yn'
_symmetry_space_group_name_H-M 'P 1 21/n 1'
_atom_type_scat_source IntTabIV
_cell_angle_alpha 90.0
_cell_angle_beta 95.770(10)
_cell_angle_gamma 90.0
_cell_formula_units_Z 4
_cell_length_a 15.834(2)
_cell_length_b 9.558(2)
_cell_length_c 8.2160(10)
_cell_measurement_reflns_used 24
_cell_measurement_temperature 298
_cell_measurement_theta_max 15
_cell_measurement_theta_min 10
_cell_volume 1237.1(3)
_diffrn_measurement_device 'Rigaku AFC-5'
_diffrn_measurement_method \q-2\q
_diffrn_radiation_type MoK\a
_diffrn_radiation_wavelength 0.71073
_diffrn_reflns_av_R_equivalents 0.03
_diffrn_reflns_limit_h_max 20
_diffrn_reflns_limit_h_min 0
_diffrn_reflns_limit_k_max 0
_diffrn_reflns_limit_k_min -12
_diffrn_reflns_limit_l_max 10
_diffrn_reflns_limit_l_min -10
_diffrn_reflns_number 2954
_diffrn_reflns_theta_max 27.5
_diffrn_standards_decay_% 4
_diffrn_standards_interval_count 100
_diffrn_standards_number 5
_exptl_absorpt_coefficient_mu 0.106
_exptl_absorpt_correction_type none
_exptl_crystal_colour Yellow
_exptl_crystal_density_diffrn 1.51
_exptl_crystal_density_meas 1.52
_exptl_crystal_description Prism
_exptl_crystal_size_max 0.60
_exptl_crystal_size_mid 0.30
_exptl_crystal_size_min 0.20
_refine_diff_density_max 0.24
_refine_diff_density_min -0.34
_refine_ls_extinction_method none
_refine_ls_goodness_of_fit_obs 1.82
_refine_ls_hydrogen_treatment noref
_refine_ls_number_parameters 189
_refine_ls_number_reflns 1010
_refine_ls_R_factor_obs 0.042
_refine_ls_shift/esd_max 0.25
_refine_ls_structure_factor_coef F
_refine_ls_weighting_details w=1/[\s^2^F~o~+(0.015|F~o~|)^2^]^-1/2^
_refine_ls_weighting_scheme calc
_refine_ls_wR_factor_obs 0.046
_reflns_number_observed 1010
_reflns_number_total 2847
_reflns_observed_criterion F~o~>3\s(F~o~)
_cod_data_source_file oh1034.cif
_cod_data_source_block oh1034_structure_1_of_1
_cod_depositor_comments
;
The following automatic conversions were performed:

'_refine_ls_weighting_scheme' value
'w=1/[\s^2^F~o~+(0.015|F~o~|)^2^]^-1/2^' was changed to 'calc'. New
tag '_refine_ls_weighting_details' was created. The value of the new
tag was set to 'w=1/[\s^2^F~o~+(0.015|F~o~|)^2^]^-1/2^'.

Automatic conversion script
Id: cif_fix_values 3143 2015-03-26 13:38:13Z robertas 
;
_cod_database_code 2001178

loop_
_space_group_symop_id
_space_group_symop_operation_xyz
1 x,y,z
2 -x+1/2,y+1/2,-z+1/2
3 -x,-y,-z
4 x+1/2,-y+1/2,z+1/2

loop_
_atom_site_label
_atom_site_fract_x
_atom_site_fract_y
_atom_site_fract_z
O1 .0866(2) -.2956(2) .3052(3)
O2 -.1148(2) -.3989(3) .0020(4)
O3 -.1639(2) -.1399(3) -.0097(3)
O4 -.0406(2) .2961(3) .2262(3)
O5 .1744(2) -.0978(3) .4872(3)
C1 .0354(2) -.1862(4) .2532(4)
C2 -.0372(2) -.2200(4) .1483(4)
C3 -.0931(2) -.1136(4) .0924(4)
C4 -.0768(2) .0244(4) .1383(4)
C5 -.0061(2) .0556(4) .2433(4)
C6 .0074(2) .2071(4) .2885(4)
C7 .0800(2) .2430(4) .4083(4)
C8 .0929(3) .3820(4) .4563(5)
C9 .1589(3) .4162(4) .5715(5)
C10 .2134(3) .3137(5) .6395(5)
C11 .2021(2) .1756(4) .5896(4)
C12 .1350(2) .1393(4) .4743(4)
C13 .1244(2) -.0103(4) .4253(4)
C14 .0520(2) -.0485(4) .3051(4)
C15 .1629(2) -.3090(4) .2223(5)
C16 -.0533(2) -.3650(4) .0956(5)
H3 -.16175 -.23157 -.02313
H4 -.11684 .10104 .09681
H8 .05084 .45398 .40481
H9 .16694 .51549 .60312
H10 .26016 .33632 .72103
H11 .23855 .10202 .63223
H15A .14676 -.33416 .10591
H15B .19488 -.38028 .27625
H15C .19664 -.21606 .21882
H16 -.01118 -.44555 .14092

loop_
_geom_angle_atom_site_label_1
_geom_angle_atom_site_label_2
_geom_angle_atom_site_label_3
_geom_angle
_geom_angle_publ_flag
C1 O1 C15 114.6(3) yes
O1 C1 C14 122.5(3) yes
O1 C1 C2 116.1(3) yes
C14 C1 C2 121.3(3) yes
C3 C2 C1 119.2(3) yes
C3 C2 C16 120.3(3) yes
C1 C2 C16 120.4(3) yes
O3 C3 C4 117.7(3) yes
O3 C3 C2 121.8(3) yes
C4 C3 C2 120.5(3) yes
C5 C4 C3 119.6(3) yes
C4 C5 C14 122.1(3) yes
C4 C5 C6 116.8(3) yes
C14 C5 C6 121.1(3) yes
O4 C6 C7 122.0(3) yes
O4 C6 C5 120.0(3) yes
C7 C6 C5 118.0(3) yes
C12 C7 C8 120.0(3) yes
C12 C7 C6 120.6(3) yes
C8 C7 C6 119.4(3) yes
C9 C8 C7 120.0(4) yes
C8 C9 C10 120.6(4) yes
C9 C10 C11 119.8(4) yes
C10 C11 C12 120.3(3) yes
C7 C12 C11 119.4(3) yes
C7 C12 C13 122.0(3) yes
C11 C12 C13 118.6(3) yes
O5 C13 C14 122.2(3) yes
O5 C13 C12 119.5(3) yes
C14 C13 C12 118.3(3) yes
C1 C14 C5 117.2(3) yes
C1 C14 C13 122.9(3) yes
C5 C14 C13 119.8(3) yes
O2 C16 C2 122.7(4) yes

loop_
_geom_bond_atom_site_label_1
_geom_bond_atom_site_label_2
_geom_bond_distance
_geom_bond_publ_flag
O1 C1 1.365(4) yes
O1 C15 1.452(5) yes
O2 C16 1.222(5) yes
O3 C3 1.354(4) yes
O4 C6 1.219(4) yes
O5 C13 1.226(5) yes
C1 C14 1.400(5) yes
C1 C2 1.403(5) yes
C2 C3 1.396(5) yes
C2 C16 1.467(5) yes
C3 C4 1.388(5) yes
C4 C5 1.376(4) yes
C5 C14 1.414(5) yes
C5 C6 1.505(5) yes
C6 C7 1.476(5) yes
C7 C12 1.392(5) yes
C7 C8 1.395(5) yes
C8 C9 1.377(6) yes
C9 C10 1.384(6) yes
C10 C11 1.388(6) yes
C11 C12 1.395(5) yes
C12 C13 1.490(5) yes
C13 C14 1.482(5) yes
O2 O3 2.591(4) yes
O3 H3 0.884(3) no
C4 H4 1.006(4) no
C8 H8 1.020(4) no
C9 H9 0.989(4) no
C10 H10 0.972(4) no
C11 H11 0.954(4) no
C15 H15B 0.934(4) no
C15 H15A 0.994(4) no
C15 H15C 1.038(4) no
C16 H16 1.061(4) no
